data_4506714
loop_
_publ_author_name
'Dikundwar, Amol G.'
'Pete, Umesh D.'
'Zade, Chetan M.'
'Bendre, Ratnamala S.'
'Guru Row, Tayur N.'

_publ_section_title
;
 Tracing a Common &#x201C;Origin&#x201D; of Phase Transformation,
 Polymorphism, Disorder, Isosterism, and Isostructuralism in
 Fluorobenzoylcarvacryl Thiourea
;
_journal_issue 9
_journal_name_full 'Crystal Growth &amp; Design'
_journal_page_first 4530
_journal_paper_doi 10.1021/cg300699r
_journal_volume 12
_journal_year 2012
_chemical_compound_source 'see text'
_chemical_formula_moiety 'C18 H19 F N2 O2 S'
_chemical_formula_sum 'C18 H19 F N2 O2 S'
_chemical_formula_weight 346.42
_chemical_name_systematic
;
2-fluoro benzoyl carvacrol thiourea, FormIB
;
_space_group_IT_number 4
_symmetry_cell_setting monoclinic
_symmetry_Int_Tables_number 4
_symmetry_space_group_name_Hall 'P 2yb'
_symmetry_space_group_name_H-M 'P 1 21 1'
_atom_sites_solution_hydrogens geom
_atom_sites_solution_primary direct
_atom_sites_solution_secondary difmap
_cell_angle_alpha 90
_cell_angle_beta 90.796(3)
_cell_angle_gamma 90
_cell_formula_units_Z 4
_cell_length_a 10.0148(18)
_cell_length_b 14.780(3)
_cell_length_c 11.601(2)
_cell_measurement_reflns_used 15626
_cell_measurement_temperature 90(1)
_cell_measurement_theta_max 25.0
_cell_measurement_theta_min 2.0
_cell_volume 1717.0(6)
_computing_cell_refinement 'CrysAlisPro CCD (Oxford Diffraction, 2009)'
_computing_data_collection 'CrysAlisPro CCD (Oxford Diffraction, 2009)'
_computing_data_reduction 'CrysAlisPro RED (Oxford Diffraction, 2009)'
_computing_molecular_graphics 'Ortep-3 (Farrugia, 1997) and CAMERON (Watkin et al., 1993)'
_computing_publication_material 'WinGX (Farrugia, 1999)'
_computing_structure_refinement 'SHELXL97 (Sheldrick, 2008)'
_computing_structure_solution 'SHELXS97  (Sheldrick, 2008)'
_diffrn_ambient_temperature 90(1)
_diffrn_measured_fraction_theta_full 0.999
_diffrn_measured_fraction_theta_max 0.999
_diffrn_measurement_device_type 'Oxford Xcalibur,Eos(Nova) CCD detector'
_diffrn_measurement_method 'f\w scans'
_diffrn_radiation_monochromator graphite
_diffrn_radiation_probe x-ray
_diffrn_radiation_source 'Enhance (Mo) X-ray Source'
_diffrn_radiation_type MoK\a
_diffrn_radiation_wavelength 0.71073
_diffrn_reflns_av_R_equivalents 0.0593
_diffrn_reflns_av_sigmaI/netI 0.0906
_diffrn_reflns_limit_h_max 11
_diffrn_reflns_limit_h_min -11
_diffrn_reflns_limit_k_max 17
_diffrn_reflns_limit_k_min -17
_diffrn_reflns_limit_l_max 13
_diffrn_reflns_limit_l_min -13
_diffrn_reflns_number 15626
_diffrn_reflns_reduction_process
;
;
_diffrn_reflns_theta_full 25.00
_diffrn_reflns_theta_max 25.00
_diffrn_reflns_theta_min 2.03
_exptl_absorpt_coefficient_mu 0.211
_exptl_absorpt_correction_T_max 0.9812
_exptl_absorpt_correction_T_min 0.9394
_exptl_absorpt_correction_type multi-scan
_exptl_absorpt_process_details 'CrysAlis RED (Oxford Diffraction,2009)'
_exptl_crystal_colour colorless
_exptl_crystal_density_diffrn 1.340
_exptl_crystal_density_method 'Not Measured'
_exptl_crystal_description plate
_exptl_crystal_F_000 728
_exptl_crystal_size_max 0.30
_exptl_crystal_size_mid 0.25
_exptl_crystal_size_min 0.09
_refine_diff_density_max 0.293
_refine_diff_density_min -0.269
_refine_diff_density_rms 0.059
_refine_ls_abs_structure_details 'Flack H D (1983), Acta Cryst. A39, 876-881'
_refine_ls_abs_structure_Flack 0.10(7)
_refine_ls_extinction_method none
_refine_ls_goodness_of_fit_ref 0.993
_refine_ls_hydrogen_treatment mixed
_refine_ls_matrix_type full
_refine_ls_number_parameters 450
_refine_ls_number_reflns 6040
_refine_ls_number_restraints 1
_refine_ls_restrained_S_all 0.993
_refine_ls_R_factor_all 0.0717
_refine_ls_R_factor_gt 0.0465
_refine_ls_shift/su_max 0.000
_refine_ls_shift/su_mean 0.000
_refine_ls_structure_factor_coef Fsqd
_refine_ls_weighting_details 'calc w=1/[\s^2^(Fo^2^)+(0.0264P)^2^+0.0000P] where P=(Fo^2^+2Fc^2^)/3'
_refine_ls_weighting_scheme calc
_refine_ls_wR_factor_gt 0.0750
_refine_ls_wR_factor_ref 0.0840
_reflns_number_gt 4650
_reflns_number_total 6040
_reflns_threshold_expression >2sigma(I)
_cod_data_source_file cg300699r_si_003.cif
_cod_data_source_block 2FBCTU_FormIB
_cod_depositor_comments
;
The following automatic conversions were performed:

'_symmetry_cell_setting' value 'Monoclinic' changed to 'monoclinic'
according to /home/saulius/struct/CIF-dictionaries/cif_core.dic
dictionary named 'cif_core.dic' version 2.4.2 from 2011-04-26.

Automatic conversion script
Id: cif_fix_values 1891 2012-01-12 08:04:46Z andrius 
;
_cod_original_sg_symbol_H-M 'P 21'
_cod_database_code 4506714

loop_
_symmetry_equiv_pos_site_id
_symmetry_equiv_pos_as_xyz
1 x,y,z
2 -x,1/2+y,-z

loop_
_atom_site_label
_atom_site_type_symbol
_atom_site_fract_x
_atom_site_fract_y
_atom_site_fract_z
_atom_site_U_iso_or_equiv
_atom_site_adp_type
_atom_site_occupancy
_atom_site_symmetry_multiplicity
_atom_site_calc_flag
_atom_site_refinement_flags
S1 S 0.33177(8) 0.63175(6) 0.69377(8) 0.0175(2) Uani 1 1 d .
F1 F 0.26541(18) 0.88330(12) 0.91546(17) 0.0226(5) Uani 1 1 d .
O1 O 0.6387(2) 0.83610(15) 0.8260(2) 0.0188(6) Uani 1 1 d .
O2 O 0.6599(3) 0.29305(15) 0.7192(2) 0.0245(6) Uani 1 1 d .
H2O H 0.7076 0.2808 0.6645 0.037 Uiso 1 1 calc R
N1 N 0.4332(3) 0.78573(19) 0.7677(3) 0.0160(7) Uani 1 1 d .
N2 N 0.5783(3) 0.6628(2) 0.7698(3) 0.0146(7) Uani 1 1 d .
C1 C 0.3382(3) 0.9565(2) 0.8801(3) 0.0171(8) Uani 1 1 d .
C2 C 0.2891(4) 1.0409(2) 0.9028(3) 0.0199(9) Uani 1 1 d .
H2 H 0.2072 1.0480 0.9385 0.024 Uiso 1 1 calc R
C3 C 0.3636(3) 1.1151(2) 0.8716(3) 0.0209(9) Uani 1 1 d .
H3 H 0.3308 1.1729 0.8852 0.025 Uiso 1 1 calc R
C4 C 0.4872(3) 1.1047(2) 0.8201(3) 0.0198(9) Uani 1 1 d .
H4 H 0.5374 1.1551 0.8001 0.024 Uiso 1 1 calc R
C5 C 0.5347(3) 1.0181(2) 0.7990(3) 0.0167(8) Uani 1 1 d .
H5 H 0.6176 1.0110 0.7651 0.020 Uiso 1 1 calc R
C6 C 0.4606(3) 0.9416(2) 0.8275(3) 0.0136(8) Uani 1 1 d .
C7 C 0.5193(3) 0.8512(2) 0.8082(3) 0.0145(8) Uani 1 1 d .
C8 C 0.4577(3) 0.6952(2) 0.7465(3) 0.0145(8) Uani 1 1 d .
C9 C 0.6084(3) 0.5682(2) 0.7548(3) 0.0150(8) Uani 1 1 d .
C10 C 0.6880(3) 0.5388(2) 0.6650(3) 0.0145(8) Uani 1 1 d .
C11 C 0.7079(3) 0.4451(2) 0.6549(3) 0.0161(8) Uani 1 1 d .
H11 H 0.7629 0.4232 0.5973 0.019 Uiso 1 1 calc R
C12 C 0.6479(3) 0.3852(2) 0.7285(3) 0.0153(8) Uani 1 1 d .
C13 C 0.5683(3) 0.4152(2) 0.8191(3) 0.0153(8) Uani 1 1 d .
C14 C 0.5512(3) 0.5072(2) 0.8306(3) 0.0155(8) Uani 1 1 d .
H14 H 0.5000 0.5291 0.8908 0.019 Uiso 1 1 calc R
C15 C 0.7438(3) 0.6037(2) 0.5765(3) 0.0209(9) Uani 1 1 d .
H15 H 0.7357 0.6649 0.6082 0.025 Uiso 1 1 calc R
C16 C 0.8904(3) 0.5883(3) 0.5511(3) 0.0251(9) Uani 1 1 d .
H16A H 0.9400 0.5836 0.6222 0.038 Uiso 1 1 calc R
H16B H 0.9238 0.6381 0.5070 0.038 Uiso 1 1 calc R
H16C H 0.9001 0.5333 0.5079 0.038 Uiso 1 1 calc R
C17 C 0.6598(4) 0.6007(3) 0.4640(3) 0.0318(11) Uani 1 1 d .
H17A H 0.6638 0.5411 0.4315 0.048 Uiso 1 1 calc R
H17B H 0.6947 0.6436 0.4101 0.048 Uiso 1 1 calc R
H17C H 0.5687 0.6156 0.4804 0.048 Uiso 1 1 calc R
C18 C 0.4964(3) 0.3473(2) 0.8910(3) 0.0232(9) Uani 1 1 d .
H18A H 0.4426 0.3782 0.9465 0.035 Uiso 1 1 calc R
H18B H 0.5602 0.3096 0.9305 0.035 Uiso 1 1 calc R
H18C H 0.4402 0.3106 0.8423 0.035 Uiso 1 1 calc R
H1N H 0.354(3) 0.801(2) 0.743(3) 0.022(11) Uiso 1 1 d .
H2N H 0.631(4) 0.697(2) 0.799(3) 0.023(12) Uiso 1 1 d .
S2 S 1.15561(9) 0.86274(6) 0.64717(8) 0.0189(2) Uani 1 1 d .
F2 F 1.22956(19) 0.66304(13) 0.96349(17) 0.0247(5) Uani 1 1 d .
O3 O 0.8581(2) 0.70276(16) 0.8633(2) 0.0217(6) Uani 1 1 d .
O4 O 0.8050(3) 1.19679(15) 0.5667(2) 0.0219(6) Uani 1 1 d .
H4O H 0.7798 1.1927 0.4993 0.033 Uiso 1 1 calc R
N3 N 1.0599(3) 0.73496(19) 0.7827(2) 0.0160(7) Uani 1 1 d .
N4 N 0.9159(3) 0.85416(19) 0.7429(2) 0.0160(7) Uani 1 1 d .
C19 C 1.1574(3) 0.5866(2) 0.9426(3) 0.0178(8) Uani 1 1 d .
C20 C 1.2063(4) 0.5049(3) 0.9796(3) 0.0202(9) Uani 1 1 d .
H20 H 1.2894 0.5015 1.0161 0.024 Uiso 1 1 calc R
C21 C 1.1318(4) 0.4282(3) 0.9623(3) 0.0233(9) Uani 1 1 d .
H21 H 1.1652 0.3725 0.9862 0.028 Uiso 1 1 calc R
C22 C 1.0059(3) 0.4330(2) 0.9092(3) 0.0213(9) Uani 1 1 d .
H22 H 0.9554 0.3809 0.8979 0.026 Uiso 1 1 calc R
C23 C 0.9574(3) 0.5161(2) 0.8736(3) 0.0186(9) Uani 1 1 d .
H23 H 0.8731 0.5196 0.8394 0.022 Uiso 1 1 calc R
C24 C 1.0327(3) 0.5949(2) 0.8880(3) 0.0130(8) Uani 1 1 d .
C25 C 0.9754(4) 0.6824(2) 0.8462(3) 0.0177(9) Uani 1 1 d .
C26 C 1.0368(3) 0.8171(2) 0.7280(3) 0.0155(8) Uani 1 1 d .
C27 C 0.8814(3) 0.9414(2) 0.6965(3) 0.0143(8) Uani 1 1 d .
C28 C 0.8036(3) 0.9479(2) 0.5965(3) 0.0167(8) Uani 1 1 d .
C29 C 0.7767(3) 1.0354(2) 0.5567(3) 0.0181(8) Uani 1 1 d .
H29 H 0.7233 1.0427 0.4912 0.022 Uiso 1 1 calc R
C30 C 0.8266(3) 1.1109(2) 0.6113(3) 0.0172(9) Uani 1 1 d .
C31 C 0.9027(3) 1.1048(2) 0.7117(3) 0.0156(8) Uani 1 1 d .
C32 C 0.9287(3) 1.0179(2) 0.7528(3) 0.0161(8) Uani 1 1 d .
H32 H 0.9793 1.0110 0.8201 0.019 Uiso 1 1 calc R
C33 C 0.7529(3) 0.8669(2) 0.5293(3) 0.0227(9) Uani 1 1 d .
H33 H 0.7640 0.8132 0.5781 0.027 Uiso 1 1 calc R
C34 C 0.8368(4) 0.8533(3) 0.4214(4) 0.0448(12) Uani 1 1 d .
H34A H 0.8254 0.9043 0.3710 0.067 Uiso 1 1 calc R
H34B H 0.8083 0.7993 0.3823 0.067 Uiso 1 1 calc R
H34C H 0.9292 0.8478 0.4433 0.067 Uiso 1 1 calc R
C35 C 0.6058(3) 0.8740(3) 0.4951(3) 0.0295(10) Uani 1 1 d .
H35A H 0.5546 0.8895 0.5616 0.044 Uiso 1 1 calc R
H35B H 0.5755 0.8170 0.4649 0.044 Uiso 1 1 calc R
H35C H 0.5946 0.9200 0.4374 0.044 Uiso 1 1 calc R
C36 C 0.9550(4) 1.1870(2) 0.7745(3) 0.0258(10) Uani 1 1 d .
H36A H 1.0211 1.1689 0.8306 0.039 Uiso 1 1 calc R
H36B H 0.8827 1.2168 0.8126 0.039 Uiso 1 1 calc R
H36C H 0.9944 1.2278 0.7203 0.039 Uiso 1 1 calc R
H3N H 1.1384 0.7107 0.7693 0.008(9) Uiso 1 1 d R
H4A H 0.8578 0.8247 0.7813 0.009 Uiso 1 1 d R

loop_
_atom_site_aniso_label
_atom_site_aniso_U_11
_atom_site_aniso_U_22
_atom_site_aniso_U_33
_atom_site_aniso_U_23
_atom_site_aniso_U_13
_atom_site_aniso_U_12
S1 0.0130(5) 0.0161(5) 0.0234(5) -0.0040(4) -0.0028(4) 0.0001(4)
F1 0.0184(11) 0.0195(13) 0.0300(13) -0.0006(9) 0.0083(10) -0.0026(9)
O1 0.0102(14) 0.0198(15) 0.0265(15) -0.0023(12) 0.0015(11) 0.0016(11)
O2 0.0289(17) 0.0148(14) 0.0301(17) -0.0049(12) 0.0084(13) 0.0037(12)
N1 0.0080(17) 0.0141(18) 0.026(2) 0.0001(14) -0.0039(14) 0.0014(14)
N2 0.0105(18) 0.0106(17) 0.0227(19) -0.0030(14) 0.0008(14) -0.0001(14)
C1 0.016(2) 0.015(2) 0.020(2) -0.0006(16) -0.0009(16) -0.0055(17)
C2 0.012(2) 0.023(2) 0.025(2) -0.0002(17) 0.0016(16) 0.0008(17)
C3 0.021(2) 0.016(2) 0.026(2) -0.0016(17) 0.0008(17) 0.0070(17)
C4 0.024(2) 0.012(2) 0.024(2) 0.0000(16) -0.0020(17) -0.0008(17)
C5 0.0109(19) 0.021(2) 0.018(2) -0.0014(17) -0.0012(16) 0.0014(17)
C6 0.0129(19) 0.016(2) 0.012(2) -0.0005(16) -0.0024(15) 0.0008(16)
C7 0.016(2) 0.016(2) 0.0119(19) 0.0020(16) 0.0017(15) -0.0043(17)
C8 0.015(2) 0.015(2) 0.013(2) -0.0028(15) 0.0039(15) 0.0032(16)
C9 0.0085(19) 0.011(2) 0.025(2) -0.0039(16) -0.0032(16) 0.0007(15)
C10 0.0091(19) 0.015(2) 0.019(2) -0.0018(16) 0.0012(16) 0.0029(16)
C11 0.0105(19) 0.022(2) 0.016(2) -0.0054(17) 0.0019(15) 0.0065(17)
C12 0.0129(19) 0.013(2) 0.020(2) -0.0002(16) -0.0069(16) 0.0010(16)
C13 0.014(2) 0.015(2) 0.017(2) 0.0028(16) -0.0050(16) 0.0003(16)
C14 0.0106(19) 0.018(2) 0.018(2) -0.0016(16) -0.0003(15) 0.0028(16)
C15 0.022(2) 0.018(2) 0.023(2) -0.0036(17) 0.0038(17) 0.0009(17)
C16 0.024(2) 0.027(2) 0.025(2) -0.0027(18) 0.0054(18) -0.0056(19)
C17 0.029(2) 0.034(3) 0.032(3) 0.015(2) 0.004(2) -0.001(2)
C18 0.026(2) 0.024(2) 0.019(2) -0.0022(18) 0.0065(17) 0.0014(19)
S2 0.0125(5) 0.0198(5) 0.0245(5) 0.0071(4) 0.0039(4) 0.0017(4)
F2 0.0181(12) 0.0258(12) 0.0299(13) 0.0021(10) -0.0064(10) -0.0033(10)
O3 0.0093(14) 0.0217(15) 0.0341(16) 0.0055(12) 0.0043(12) 0.0016(11)
O4 0.0304(16) 0.0163(14) 0.0190(15) 0.0024(11) 0.0027(13) 0.0058(12)
N3 0.0063(16) 0.0169(17) 0.0247(19) 0.0062(14) 0.0006(14) 0.0023(13)
N4 0.0080(15) 0.0179(17) 0.0221(17) 0.0095(14) 0.0031(12) -0.0003(13)
C19 0.015(2) 0.021(2) 0.017(2) -0.0002(17) 0.0052(16) -0.0037(17)
C20 0.016(2) 0.027(2) 0.018(2) 0.0031(17) 0.0003(16) 0.0085(18)
C21 0.027(2) 0.020(2) 0.023(2) 0.0067(17) 0.0024(18) 0.0080(18)
C22 0.022(2) 0.016(2) 0.025(2) -0.0028(17) 0.0040(18) 0.0010(17)
C23 0.016(2) 0.023(2) 0.017(2) 0.0030(17) 0.0048(16) 0.0036(17)
C24 0.0164(19) 0.0121(19) 0.0104(19) 0.0020(15) 0.0031(15) 0.0000(16)
C25 0.015(2) 0.020(2) 0.018(2) -0.0033(17) -0.0020(17) -0.0054(17)
C26 0.015(2) 0.017(2) 0.015(2) 0.0015(15) 0.0003(16) 0.0002(16)
C27 0.0094(19) 0.018(2) 0.016(2) 0.0031(17) 0.0050(15) 0.0048(16)
C28 0.0110(19) 0.021(2) 0.019(2) 0.0032(17) 0.0044(16) -0.0014(17)
C29 0.021(2) 0.019(2) 0.014(2) 0.0003(16) -0.0015(16) 0.0056(17)
C30 0.019(2) 0.011(2) 0.022(2) 0.0042(16) 0.0088(17) 0.0080(16)
C31 0.0141(19) 0.014(2) 0.019(2) -0.0014(16) 0.0075(16) 0.0000(16)
C32 0.0094(19) 0.026(2) 0.013(2) 0.0029(17) 0.0026(15) 0.0019(17)
C33 0.024(2) 0.016(2) 0.028(2) -0.0004(18) -0.0050(17) 0.0010(18)
C34 0.033(3) 0.051(3) 0.051(3) -0.030(3) 0.003(2) 0.002(2)
C35 0.021(2) 0.032(3) 0.036(3) -0.007(2) -0.0008(19) -0.004(2)
C36 0.021(2) 0.023(2) 0.033(3) 0.0006(19) 0.0044(19) 0.0020(18)

loop_
_atom_type_symbol
_atom_type_description
_atom_type_scat_dispersion_real
_atom_type_scat_dispersion_imag
_atom_type_scat_source
S S 0.1246 0.1234 'International Tables Vol C Tables 4.2.6.8 and 6.1.1.4'
O O 0.0106 0.0060 'International Tables Vol C Tables 4.2.6.8 and 6.1.1.4'
N N 0.0061 0.0033 'International Tables Vol C Tables 4.2.6.8 and 6.1.1.4'
F F 0.0171 0.0103 'International Tables Vol C Tables 4.2.6.8 and 6.1.1.4'
H H 0.0000 0.0000 'International Tables Vol C Tables 4.2.6.8 and 6.1.1.4'
C C 0.0033 0.0016 'International Tables Vol C Tables 4.2.6.8 and 6.1.1.4'

loop_
_geom_angle_atom_site_label_1
_geom_angle_atom_site_label_2
_geom_angle_atom_site_label_3
_geom_angle
C12 O2 H2O 109.5
C7 N1 C8 129.0(3)
C7 N1 H1N 120(2)
C8 N1 H1N 111(2)
C8 N2 C9 121.2(3)
C8 N2 H2N 117(3)
C9 N2 H2N 121(3)
C2 C1 F1 117.9(3)
C2 C1 C6 123.3(3)
F1 C1 C6 118.8(3)
C1 C2 C3 118.5(3)
C1 C2 H2 120.7
C3 C2 H2 120.7
C2 C3 C4 120.9(3)
C2 C3 H3 119.5
C4 C3 H3 119.5
C5 C4 C3 119.1(3)
C5 C4 H4 120.4
C3 C4 H4 120.4
C4 C5 C6 121.4(3)
C4 C5 H5 119.3
C6 C5 H5 119.3
C1 C6 C5 116.7(3)
C1 C6 C7 124.2(3)
C5 C6 C7 118.9(3)
O1 C7 N1 122.2(3)
O1 C7 C6 121.7(3)
N1 C7 C6 116.0(3)
N2 C8 N1 118.6(3)
N2 C8 S1 123.4(3)
N1 C8 S1 118.1(3)
C14 C9 C10 121.2(3)
C14 C9 N2 117.7(3)
C10 C9 N2 121.1(3)
C9 C10 C11 117.0(3)
C9 C10 C15 122.0(3)
C11 C10 C15 120.9(3)
C12 C11 C10 121.3(3)
C12 C11 H11 119.3
C10 C11 H11 119.3
O2 C12 C11 123.5(3)
O2 C12 C13 115.2(3)
C11 C12 C13 121.3(3)
C14 C13 C12 117.3(3)
C14 C13 C18 123.2(3)
C12 C13 C18 119.3(3)
C13 C14 C9 121.8(3)
C13 C14 H14 119.1
C9 C14 H14 119.1
C10 C15 C16 113.8(3)
C10 C15 C17 110.7(3)
C16 C15 C17 110.4(3)
C10 C15 H15 107.2
C16 C15 H15 107.2
C17 C15 H15 107.2
C15 C16 H16A 109.5
C15 C16 H16B 109.5
H16A C16 H16B 109.5
C15 C16 H16C 109.5
H16A C16 H16C 109.5
H16B C16 H16C 109.5
C15 C17 H17A 109.5
C15 C17 H17B 109.5
H17A C17 H17B 109.5
C15 C17 H17C 109.5
H17A C17 H17C 109.5
H17B C17 H17C 109.5
C13 C18 H18A 109.5
C13 C18 H18B 109.5
H18A C18 H18B 109.5
C13 C18 H18C 109.5
H18A C18 H18C 109.5
H18B C18 H18C 109.5
C30 O4 H4O 109.5
C25 N3 C26 129.9(3)
C25 N3 H3N 115.1
C26 N3 H3N 114.8
C26 N4 C27 122.1(3)
C26 N4 H4A 118.7
C27 N4 H4A 119.3
F2 C19 C20 119.3(3)
F2 C19 C24 118.4(3)
C20 C19 C24 122.2(3)
C19 C20 C21 119.4(3)
C19 C20 H20 120.3
C21 C20 H20 120.3
C20 C21 C22 120.6(3)
C20 C21 H21 119.7
C22 C21 H21 119.7
C23 C22 C21 119.2(3)
C23 C22 H22 120.4
C21 C22 H22 120.4
C22 C23 C24 121.3(3)
C22 C23 H23 119.4
C24 C23 H23 119.4
C23 C24 C19 117.3(3)
C23 C24 C25 118.6(3)
C19 C24 C25 124.1(3)
O3 C25 N3 123.0(3)
O3 C25 C24 121.6(3)
N3 C25 C24 115.3(3)
N4 C26 N3 116.3(3)
N4 C26 S2 124.0(3)
N3 C26 S2 119.7(3)
C32 C27 C28 121.3(3)
C32 C27 N4 118.5(3)
C28 C27 N4 120.2(3)
C27 C28 C29 116.2(3)
C27 C28 C33 123.7(3)
C29 C28 C33 120.0(3)
C30 C29 C28 122.2(3)
C30 C29 H29 118.9
C28 C29 H29 118.9
C29 C30 O4 121.2(3)
C29 C30 C31 121.7(3)
O4 C30 C31 117.1(3)
C30 C31 C32 116.5(3)
C30 C31 C36 122.4(3)
C32 C31 C36 121.1(3)
C27 C32 C31 122.0(3)
C27 C32 H32 119.0
C31 C32 H32 119.0
C28 C33 C35 113.3(3)
C28 C33 C34 110.0(3)
C35 C33 C34 109.7(3)
C28 C33 H33 107.9
C35 C33 H33 107.9
C34 C33 H33 107.9
C33 C34 H34A 109.5
C33 C34 H34B 109.5
H34A C34 H34B 109.5
C33 C34 H34C 109.5
H34A C34 H34C 109.5
H34B C34 H34C 109.5
C33 C35 H35A 109.5
C33 C35 H35B 109.5
H35A C35 H35B 109.5
C33 C35 H35C 109.5
H35A C35 H35C 109.5
H35B C35 H35C 109.5
C31 C36 H36A 109.5
C31 C36 H36B 109.5
H36A C36 H36B 109.5
C31 C36 H36C 109.5
H36A C36 H36C 109.5
H36B C36 H36C 109.5

loop_
_geom_bond_atom_site_label_1
_geom_bond_atom_site_label_2
_geom_bond_distance
S1 C8 1.680(4)
F1 C1 1.371(4)
O1 C7 1.231(4)
O2 C12 1.371(4)
O2 H2O 0.8200
N1 C7 1.375(4)
N1 C8 1.383(4)
N1 H1N 0.87(3)
N2 C8 1.324(4)
N2 C9 1.441(4)
N2 H2N 0.80(3)
C1 C2 1.368(4)
C1 C6 1.394(4)
C2 C3 1.378(5)
C2 H2 0.9300
C3 C4 1.390(5)
C3 H3 0.9300
C4 C5 1.388(5)
C4 H4 0.9300
C5 C6 1.395(4)
C5 H5 0.9300
C6 C7 1.478(5)
C9 C14 1.388(5)
C9 C10 1.390(4)
C10 C11 1.404(4)
C10 C15 1.517(5)
C11 C12 1.375(4)
C11 H11 0.9300
C12 C13 1.401(5)
C13 C14 1.377(4)
C13 C18 1.496(4)
C14 H14 0.9300
C15 C16 1.519(5)
C15 C17 1.544(5)
C15 H15 0.9800
C16 H16A 0.9600
C16 H16B 0.9600
C16 H16C 0.9600
C17 H17A 0.9600
C17 H17B 0.9600
C17 H17C 0.9600
C18 H18A 0.9600
C18 H18B 0.9600
C18 H18C 0.9600
S2 C26 1.668(3)
F2 C19 1.361(4)
O3 C25 1.231(4)
O4 C30 1.386(4)
O4 H4O 0.8200
N3 C25 1.372(4)
N3 C26 1.388(4)
N3 H3N 0.8800
N4 C26 1.342(4)
N4 C27 1.436(4)
N4 H4A 0.8562
C19 C20 1.369(5)
C19 C24 1.398(4)
C20 C21 1.371(5)
C20 H20 0.9300
C21 C22 1.397(5)
C21 H21 0.9300
C22 C23 1.382(5)
C22 H22 0.9300
C23 C24 1.396(5)
C23 H23 0.9300
C24 C25 1.492(4)
C27 C32 1.386(5)
C27 C28 1.392(4)
C28 C29 1.398(5)
C28 C33 1.512(5)
C29 C30 1.374(5)
C29 H29 0.9300
C30 C31 1.387(5)
C31 C32 1.393(5)
C31 C36 1.507(4)
C32 H32 0.9300
C33 C35 1.524(5)
C33 C34 1.529(5)
C33 H33 0.9800
C34 H34A 0.9600
C34 H34B 0.9600
C34 H34C 0.9600
C35 H35A 0.9600
C35 H35B 0.9600
C35 H35C 0.9600
C36 H36A 0.9600
C36 H36B 0.9600
C36 H36C 0.9600

loop_
_geom_torsion_atom_site_label_1
_geom_torsion_atom_site_label_2
_geom_torsion_atom_site_label_3
_geom_torsion_atom_site_label_4
_geom_torsion
F1 C1 C2 C3 177.6(3)
C6 C1 C2 C3 0.4(5)
C1 C2 C3 C4 -1.2(5)
C2 C3 C4 C5 0.8(5)
C3 C4 C5 C6 0.5(5)
C2 C1 C6 C5 0.7(5)
F1 C1 C6 C5 -176.4(3)
C2 C1 C6 C7 176.2(3)
F1 C1 C6 C7 -0.9(5)
C4 C5 C6 C1 -1.2(5)
C4 C5 C6 C7 -176.9(3)
C8 N1 C7 O1 4.0(6)
C8 N1 C7 C6 -177.0(3)
C1 C6 C7 O1 -137.4(3)
C5 C6 C7 O1 38.1(5)
C1 C6 C7 N1 43.7(5)
C5 C6 C7 N1 -140.9(3)
C9 N2 C8 N1 177.0(3)
C9 N2 C8 S1 -2.2(5)
C7 N1 C8 N2 2.1(5)
C7 N1 C8 S1 -178.7(3)
C8 N2 C9 C14 -70.0(4)
C8 N2 C9 C10 107.8(4)
C14 C9 C10 C11 -0.2(5)
N2 C9 C10 C11 -177.8(3)
C14 C9 C10 C15 175.9(3)
N2 C9 C10 C15 -1.8(5)
C9 C10 C11 C12 2.0(5)
C15 C10 C11 C12 -174.1(3)
C10 C11 C12 O2 177.2(3)
C10 C11 C12 C13 -2.4(5)
O2 C12 C13 C14 -178.8(3)
C11 C12 C13 C14 0.9(5)
O2 C12 C13 C18 -4.5(5)
C11 C12 C13 C18 175.2(3)
C12 C13 C14 C9 1.0(5)
C18 C13 C14 C9 -173.1(3)
C10 C9 C14 C13 -1.3(5)
N2 C9 C14 C13 176.4(3)
C9 C10 C15 C16 134.6(3)
C11 C10 C15 C16 -49.5(5)
C9 C10 C15 C17 -100.5(4)
C11 C10 C15 C17 75.4(4)
F2 C19 C20 C21 177.7(3)
C24 C19 C20 C21 0.4(5)
C19 C20 C21 C22 -1.0(5)
C20 C21 C22 C23 0.3(5)
C21 C22 C23 C24 1.1(5)
C22 C23 C24 C19 -1.7(5)
C22 C23 C24 C25 179.2(3)
F2 C19 C24 C23 -176.4(3)
C20 C19 C24 C23 0.9(5)
F2 C19 C24 C25 2.7(5)
C20 C19 C24 C25 -180.0(3)
C26 N3 C25 O3 0.6(6)
C26 N3 C25 C24 177.1(3)
C23 C24 C25 O3 43.6(5)
C19 C24 C25 O3 -135.5(4)
C23 C24 C25 N3 -132.9(3)
C19 C24 C25 N3 48.0(5)
C27 N4 C26 N3 176.4(3)
C27 N4 C26 S2 -4.9(5)
C25 N3 C26 N4 3.6(5)
C25 N3 C26 S2 -175.1(3)
C26 N4 C27 C32 -77.4(4)
C26 N4 C27 C28 101.8(4)
C32 C27 C28 C29 0.1(5)
N4 C27 C28 C29 -179.0(3)
C32 C27 C28 C33 178.0(3)
N4 C27 C28 C33 -1.2(5)
C27 C28 C29 C30 1.5(5)
C33 C28 C29 C30 -176.4(3)
C28 C29 C30 O4 176.3(3)
C28 C29 C30 C31 -2.4(5)
C29 C30 C31 C32 1.5(5)
O4 C30 C31 C32 -177.2(3)
C29 C30 C31 C36 -178.3(3)
O4 C30 C31 C36 3.0(5)
C28 C27 C32 C31 -0.9(5)
N4 C27 C32 C31 178.3(3)
C30 C31 C32 C27 0.1(5)
C36 C31 C32 C27 179.9(3)
C27 C28 C33 C35 133.9(3)
C29 C28 C33 C35 -48.4(4)
C27 C28 C33 C34 -103.0(4)
C29 C28 C33 C34 74.8(4)
